data_2225777
loop_
_publ_author_name
'Suchetan, P. A.'
'Gowda, B. Thimme'
'Foro, Sabine'
'Fuess, Hartmut'

_publ_section_title
;
 2-Chloro-<i>N</i>-(2-chlorobenzoyl)benzenesulfonamide
;
_journal_coeditor_code BT5238
_journal_issue 5
_journal_name_full 'Acta Crystallographica Section E'
_journal_page_first o1040
_journal_paper_doi 10.1107/S1600536810012808
_journal_volume 66
_journal_year 2010
_chemical_formula_iupac 'C13 H9 Cl2 N O3 S'
_chemical_formula_moiety 'C13 H9 Cl2 N O3 S'
_chemical_formula_sum 'C13 H9 Cl2 N O3 S'
_chemical_formula_weight 330.17
_chemical_name_systematic
;
2-Chloro-<i>N</i>-(2-chlorobenzoyl)benzenesulfonamide
;
_space_group_IT_number 14
_symmetry_cell_setting monoclinic
_symmetry_space_group_name_Hall '-P 2yn'
_symmetry_space_group_name_H-M 'P 1 21/n 1'
_atom_sites_solution_hydrogens geom
_atom_sites_solution_primary direct
_atom_sites_solution_secondary difmap
_audit_creation_method SHELXL97
_cell_angle_alpha 90.00
_cell_angle_beta 95.830(10)
_cell_angle_gamma 90.00
_cell_formula_units_Z 4
_cell_length_a 6.5943(6)
_cell_length_b 10.9167(9)
_cell_length_c 20.167(2)
_cell_measurement_reflns_used 1539
_cell_measurement_temperature 299(2)
_cell_measurement_theta_max 27.80
_cell_measurement_theta_min 2.75
_cell_volume 1444.3(2)
_computing_cell_refinement 'CrysAlis RED (Oxford Diffraction, 2009)'
_computing_data_collection 'CrysAlis CCD (Oxford Diffraction, 2009)'
_computing_data_reduction 'CrysAlis RED (Oxford Diffraction, 2009)'
_computing_molecular_graphics 'PLATON (Spek, 2009)'
_computing_publication_material 'SHELXL97 (Sheldrick, 2008)'
_computing_structure_refinement 'SHELXL97 (Sheldrick, 2008)'
_computing_structure_solution 'SHELXS97 (Sheldrick, 2008)'
_diffrn_ambient_temperature 299(2)
_diffrn_measured_fraction_theta_full 0.995
_diffrn_measured_fraction_theta_max 0.995
_diffrn_measurement_device_type
;
Oxford Xcalibur with a Sapphire CCD detector
;
_diffrn_measurement_method
;
Rotation method data acquisition using omega and phi scans.
;
_diffrn_radiation_monochromator graphite
_diffrn_radiation_source 'fine-focus sealed tube'
_diffrn_radiation_type MoK\a
_diffrn_radiation_wavelength 0.71073
_diffrn_reflns_av_R_equivalents 0.0246
_diffrn_reflns_av_sigmaI/netI 0.0417
_diffrn_reflns_limit_h_max 8
_diffrn_reflns_limit_h_min -8
_diffrn_reflns_limit_k_max 13
_diffrn_reflns_limit_k_min -10
_diffrn_reflns_limit_l_max 25
_diffrn_reflns_limit_l_min -10
_diffrn_reflns_number 5854
_diffrn_reflns_theta_full 26.37
_diffrn_reflns_theta_max 26.37
_diffrn_reflns_theta_min 2.76
_diffrn_standards_decay_% 0
_diffrn_standards_number 0
_exptl_absorpt_coefficient_mu 0.598
_exptl_absorpt_correction_T_max 0.9650
_exptl_absorpt_correction_T_min 0.8134
_exptl_absorpt_correction_type multi-scan
_exptl_absorpt_process_details
;
(CrysAlis RED; Oxford Diffraction, 2009)
;
_exptl_crystal_colour colourless
_exptl_crystal_density_diffrn 1.518
_exptl_crystal_density_method 'not measured'
_exptl_crystal_description prism
_exptl_crystal_F_000 672
_exptl_crystal_size_max 0.36
_exptl_crystal_size_mid 0.20
_exptl_crystal_size_min 0.06
_refine_diff_density_max 0.226
_refine_diff_density_min -0.314
_refine_ls_extinction_method none
_refine_ls_goodness_of_fit_ref 1.010
_refine_ls_hydrogen_treatment mixed
_refine_ls_matrix_type full
_refine_ls_number_parameters 184
_refine_ls_number_reflns 2942
_refine_ls_number_restraints 1
_refine_ls_restrained_S_all 1.010
_refine_ls_R_factor_all 0.0805
_refine_ls_R_factor_gt 0.0429
_refine_ls_shift/su_max 0.000
_refine_ls_shift/su_mean 0.000
_refine_ls_structure_factor_coef Fsqd
_refine_ls_weighting_details 'calc w = 1/[\s^2^(Fo^2^)+(0.0397P)^2^+0.4268P] where P=(Fo^2^+2Fc^2^)/3'
_refine_ls_weighting_scheme calc
_refine_ls_wR_factor_gt 0.0854
_refine_ls_wR_factor_ref 0.0981
_reflns_number_gt 1919
_reflns_number_total 2942
_reflns_threshold_expression I>2\s(I)
_cod_data_source_file bt5238.cif
_cod_data_source_block I
_cod_original_sg_symbol_H-M 'P 21/n'
_cod_database_code 2225777
_cod_database_fobs_code 2225777

loop_
_symmetry_equiv_pos_as_xyz
'x, y, z'
'-x+1/2, y+1/2, -z+1/2'
'-x, -y, -z'
'x-1/2, -y-1/2, z-1/2'

loop_
_atom_site_type_symbol
_atom_site_label
_atom_site_fract_x
_atom_site_fract_y
_atom_site_fract_z
_atom_site_U_iso_or_equiv
_atom_site_adp_type
_atom_site_calc_flag
_atom_site_refinement_flags
_atom_site_occupancy
_atom_site_disorder_assembly
_atom_site_disorder_group
C C1 0.2149(4) 0.2794(2) -0.04754(11) 0.0395(6) Uani d . 1 . .
C C2 0.3515(4) 0.2090(3) -0.07907(13) 0.0489(7) Uani d . 1 . .
C C3 0.5018(5) 0.2657(3) -0.11112(15) 0.0676(9) Uani d . 1 . .
H H3 0.5918 0.2194 -0.1334 0.081 Uiso calc R 1 . .
C C4 0.5167(5) 0.3920(4) -0.10965(16) 0.0733(10) Uani d . 1 . .
H H4 0.6193 0.4300 -0.1305 0.088 Uiso calc R 1 . .
C C5 0.3847(5) 0.4618(3) -0.07844(15) 0.0654(9) Uani d . 1 . .
H H5 0.3963 0.5467 -0.0781 0.078 Uiso calc R 1 . .
C C6 0.2350(4) 0.4058(2) -0.04755(13) 0.0520(7) Uani d . 1 . .
H H6 0.1447 0.4534 -0.0261 0.062 Uiso calc R 1 . .
C C7 0.2465(4) 0.2022(2) 0.11091(12) 0.0419(6) Uani d . 1 . .
C C8 0.3158(4) 0.1217(2) 0.16858(11) 0.0397(6) Uani d . 1 . .
C C9 0.5063(4) 0.1350(2) 0.20376(13) 0.0508(7) Uani d . 1 . .
C C10 0.5629(5) 0.0641(3) 0.25910(15) 0.0685(9) Uani d . 1 . .
H H10 0.6914 0.0736 0.2821 0.082 Uiso calc R 1 . .
C C11 0.4305(5) -0.0199(3) 0.28004(16) 0.0708(9) Uani d . 1 . .
H H11 0.4685 -0.0668 0.3178 0.085 Uiso calc R 1 . .
C C12 0.2422(5) -0.0358(3) 0.24604(14) 0.0629(8) Uani d . 1 . .
H H12 0.1530 -0.0937 0.2604 0.076 Uiso calc R 1 . .
C C13 0.1849(4) 0.0343(2) 0.19040(12) 0.0492(7) Uani d . 1 . .
H H13 0.0570 0.0229 0.1672 0.059 Uiso calc R 1 . .
N N1 0.1344(3) 0.14241(17) 0.05872(10) 0.0417(5) Uani d D 1 . .
H H1N 0.122(4) 0.0648(9) 0.0568(12) 0.050 Uiso d D 1 . .
O O1 -0.0977(3) 0.31318(15) 0.01764(9) 0.0565(5) Uani d . 1 . .
O O2 -0.0841(3) 0.12191(15) -0.04562(8) 0.0492(5) Uani d . 1 . .
O O3 0.2790(3) 0.31054(16) 0.10914(9) 0.0573(5) Uani d . 1 . .
Cl Cl1 0.34230(13) 0.05007(7) -0.07821(5) 0.0774(3) Uani d . 1 . .
Cl Cl2 0.68560(13) 0.23576(8) 0.17804(5) 0.0878(3) Uani d . 1 . .
S S1 0.01817(10) 0.21602(5) -0.00569(3) 0.04066(18) Uani d . 1 . .

loop_
_atom_site_aniso_label
_atom_site_aniso_U_11
_atom_site_aniso_U_22
_atom_site_aniso_U_33
_atom_site_aniso_U_12
_atom_site_aniso_U_13
_atom_site_aniso_U_23
C1 0.0459(14) 0.0355(14) 0.0351(13) 0.0001(11) -0.0054(11) -0.0001(11)
C2 0.0469(15) 0.0522(17) 0.0458(14) 0.0054(13) -0.0033(13) -0.0018(13)
C3 0.0485(18) 0.100(3) 0.0544(18) 0.0085(18) 0.0058(15) 0.0070(18)
C4 0.061(2) 0.098(3) 0.059(2) -0.025(2) -0.0009(17) 0.032(2)
C5 0.074(2) 0.059(2) 0.0605(19) -0.0170(17) -0.0039(18) 0.0159(16)
C6 0.0678(18) 0.0376(15) 0.0497(16) -0.0071(13) 0.0023(14) 0.0059(12)
C7 0.0524(15) 0.0349(15) 0.0394(13) -0.0018(12) 0.0102(12) -0.0042(12)
C8 0.0510(15) 0.0342(14) 0.0346(13) 0.0022(12) 0.0071(12) -0.0039(11)
C9 0.0538(17) 0.0483(16) 0.0498(16) -0.0002(13) 0.0034(14) -0.0035(13)
C10 0.061(2) 0.080(2) 0.062(2) 0.0072(18) -0.0071(16) 0.0039(18)
C11 0.080(2) 0.079(2) 0.0535(18) 0.0169(19) 0.0040(18) 0.0201(17)
C12 0.080(2) 0.0596(19) 0.0517(17) -0.0006(16) 0.0184(17) 0.0157(14)
C13 0.0564(17) 0.0485(16) 0.0431(15) -0.0011(13) 0.0069(13) 0.0024(13)
N1 0.0602(14) 0.0242(10) 0.0394(11) -0.0032(10) -0.0020(10) -0.0021(9)
O1 0.0614(12) 0.0370(10) 0.0730(13) 0.0118(9) 0.0154(10) 0.0003(9)
O2 0.0528(11) 0.0335(9) 0.0577(11) -0.0052(8) -0.0111(9) -0.0007(8)
O3 0.0882(15) 0.0323(10) 0.0499(11) -0.0107(10) -0.0011(10) -0.0042(9)
Cl1 0.0773(6) 0.0542(5) 0.1022(7) 0.0199(4) 0.0158(5) -0.0171(4)
Cl2 0.0611(5) 0.0780(6) 0.1224(8) -0.0201(4) 0.0001(5) 0.0151(5)
S1 0.0464(4) 0.0281(3) 0.0469(4) 0.0016(3) 0.0015(3) 0.0005(3)

loop_
_atom_type_symbol
_atom_type_description
_atom_type_scat_dispersion_real
_atom_type_scat_dispersion_imag
_atom_type_scat_source
C C 0.0033 0.0016 'International Tables Vol C Tables 4.2.6.8 and 6.1.1.4'
H H 0.0000 0.0000 'International Tables Vol C Tables 4.2.6.8 and 6.1.1.4'
N N 0.0061 0.0033 'International Tables Vol C Tables 4.2.6.8 and 6.1.1.4'
O O 0.0106 0.0060 'International Tables Vol C Tables 4.2.6.8 and 6.1.1.4'
Cl Cl 0.1484 0.1585 'International Tables Vol C Tables 4.2.6.8 and 6.1.1.4'
S S 0.1246 0.1234 'International Tables Vol C Tables 4.2.6.8 and 6.1.1.4'

loop_
_geom_angle_atom_site_label_1
_geom_angle_atom_site_label_2
_geom_angle_atom_site_label_3
_geom_angle_site_symmetry_1
_geom_angle_site_symmetry_3
_geom_angle
_geom_angle_publ_flag
C2 C1 C6 . . 119.0(2) ?
C2 C1 S1 . . 123.2(2) ?
C6 C1 S1 . . 117.8(2) ?
C3 C2 C1 . . 119.7(3) ?
C3 C2 Cl1 . . 118.7(2) ?
C1 C2 Cl1 . . 121.6(2) ?
C4 C3 C2 . . 119.3(3) ?
C4 C3 H3 . . 120.3 ?
C2 C3 H3 . . 120.3 ?
C5 C4 C3 . . 121.5(3) ?
C5 C4 H4 . . 119.3 ?
C3 C4 H4 . . 119.3 ?
C4 C5 C6 . . 119.2(3) ?
C4 C5 H5 . . 120.4 ?
C6 C5 H5 . . 120.4 ?
C5 C6 C1 . . 121.3(3) ?
C5 C6 H6 . . 119.3 ?
C1 C6 H6 . . 119.3 ?
O3 C7 N1 . . 121.6(2) ?
O3 C7 C8 . . 124.1(2) ?
N1 C7 C8 . . 114.3(2) ?
C9 C8 C13 . . 118.0(2) ?
C9 C8 C7 . . 121.8(2) ?
C13 C8 C7 . . 120.1(2) ?
C10 C9 C8 . . 120.8(3) ?
C10 C9 Cl2 . . 117.5(2) ?
C8 C9 Cl2 . . 121.6(2) ?
C11 C10 C9 . . 120.0(3) ?
C11 C10 H10 . . 120.0 ?
C9 C10 H10 . . 120.0 ?
C10 C11 C12 . . 120.5(3) ?
C10 C11 H11 . . 119.7 ?
C12 C11 H11 . . 119.7 ?
C11 C12 C13 . . 119.8(3) ?
C11 C12 H12 . . 120.1 ?
C13 C12 H12 . . 120.1 ?
C12 C13 C8 . . 120.8(3) ?
C12 C13 H13 . . 119.6 ?
C8 C13 H13 . . 119.6 ?
C7 N1 S1 . . 122.53(17) ?
C7 N1 H1N . . 123.0(17) ?
S1 N1 H1N . . 114.4(17) ?
O1 S1 O2 . . 119.05(11) ?
O1 S1 N1 . . 109.06(11) ?
O2 S1 N1 . . 104.36(10) ?
O1 S1 C1 . . 108.31(11) ?
O2 S1 C1 . . 109.92(11) ?
N1 S1 C1 . . 105.26(11) ?

loop_
_geom_bond_atom_site_label_1
_geom_bond_atom_site_label_2
_geom_bond_site_symmetry_2
_geom_bond_distance
_geom_bond_publ_flag
C1 C2 . 1.387(3) ?
C1 C6 . 1.387(3) ?
C1 S1 . 1.760(2) ?
C2 C3 . 1.383(4) ?
C2 Cl1 . 1.736(3) ?
C3 C4 . 1.383(4) ?
C3 H3 . 0.9300 ?
C4 C5 . 1.358(4) ?
C4 H4 . 0.9300 ?
C5 C6 . 1.364(4) ?
C5 H5 . 0.9300 ?
C6 H6 . 0.9300 ?
C7 O3 . 1.203(3) ?
C7 N1 . 1.387(3) ?
C7 C8 . 1.492(3) ?
C8 C9 . 1.386(3) ?
C8 C13 . 1.388(3) ?
C9 C10 . 1.378(4) ?
C9 Cl2 . 1.733(3) ?
C10 C11 . 1.362(4) ?
C10 H10 . 0.9300 ?
C11 C12 . 1.367(4) ?
C11 H11 . 0.9300 ?
C12 C13 . 1.379(4) ?
C12 H12 . 0.9300 ?
C13 H13 . 0.9300 ?
N1 S1 . 1.649(2) ?
N1 H1N . 0.852(10) ?
O1 S1 . 1.4153(17) ?
O2 S1 . 1.4312(17) ?

loop_
_geom_hbond_atom_site_label_D
_geom_hbond_atom_site_label_H
_geom_hbond_atom_site_label_A
_geom_hbond_site_symmetry_A
_geom_hbond_distance_DH
_geom_hbond_distance_HA
_geom_hbond_distance_DA
_geom_hbond_angle_DHA
N1 H1N O2 3 0.852(10) 2.063(10) 2.913(2) 176(2)

loop_
_geom_torsion_atom_site_label_1
_geom_torsion_atom_site_label_2
_geom_torsion_atom_site_label_3
_geom_torsion_atom_site_label_4
_geom_torsion_site_symmetry_1
_geom_torsion_site_symmetry_2
_geom_torsion_site_symmetry_3
_geom_torsion_site_symmetry_4
_geom_torsion
_geom_torsion_publ_flag
C6 C1 C2 C3 . . . . -1.5(4) ?
S1 C1 C2 C3 . . . . 179.8(2) ?
C6 C1 C2 Cl1 . . . . 177.34(19) ?
S1 C1 C2 Cl1 . . . . -1.4(3) ?
C1 C2 C3 C4 . . . . 1.7(4) ?
Cl1 C2 C3 C4 . . . . -177.1(2) ?
C2 C3 C4 C5 . . . . -1.2(5) ?
C3 C4 C5 C6 . . . . 0.4(5) ?
C4 C5 C6 C1 . . . . -0.1(4) ?
C2 C1 C6 C5 . . . . 0.7(4) ?
S1 C1 C6 C5 . . . . 179.5(2) ?
O3 C7 C8 C9 . . . . -40.1(4) ?
N1 C7 C8 C9 . . . . 141.5(2) ?
O3 C7 C8 C13 . . . . 136.8(3) ?
N1 C7 C8 C13 . . . . -41.5(3) ?
C13 C8 C9 C10 . . . . -0.6(4) ?
C7 C8 C9 C10 . . . . 176.4(2) ?
C13 C8 C9 Cl2 . . . . 176.57(19) ?
C7 C8 C9 Cl2 . . . . -6.4(3) ?
C8 C9 C10 C11 . . . . -0.3(4) ?
Cl2 C9 C10 C11 . . . . -177.6(2) ?
C9 C10 C11 C12 . . . . 0.9(5) ?
C10 C11 C12 C13 . . . . -0.5(5) ?
C11 C12 C13 C8 . . . . -0.4(4) ?
C9 C8 C13 C12 . . . . 0.9(4) ?
C7 C8 C13 C12 . . . . -176.1(2) ?
O3 C7 N1 S1 . . . . -6.3(3) ?
C8 C7 N1 S1 . . . . 172.07(17) ?
C7 N1 S1 O1 . . . . -49.6(2) ?
C7 N1 S1 O2 . . . . -177.81(19) ?
C7 N1 S1 C1 . . . . 66.4(2) ?
C2 C1 S1 O1 . . . . -177.1(2) ?
C6 C1 S1 O1 . . . . 4.1(2) ?
C2 C1 S1 O2 . . . . -45.5(2) ?
C6 C1 S1 O2 . . . . 135.70(19) ?
C2 C1 S1 N1 . . . . 66.3(2) ?
C6 C1 S1 N1 . . . . -112.4(2) ?

loop_
_cod_related_entry_id
_cod_related_entry_database
_cod_related_entry_code
1 ChemSpider 24744846
